data_4323654
loop_
_publ_author_name
'Achim M\"uller'
'Roberta Sessoli'
'Erich Krickemeyer'
'Hartmut B\"ogge'
'Jochen Meyer'
'Dante Gatteschi'
'Luca Pardi'
'J\"org Westphal'
'Kai Hovemeier'
'Ralf Rohlfing'
'Joachim D\"oring'
'Frank Hellweg'
'Christian Beugholt'
'Marc Schmidtmann'

_publ_section_title
;
 Polyoxovanadates: High-Nuclearity Spin Clusters with Interesting
 Host-Guest Systems and Different Electron Populations. Synthesis, Spin
 Organization, Magnetochemistry, and Spectroscopic Studies
;
_journal_name_full 'Inorganic Chemistry'
_journal_page_first 5239
_journal_page_last 5250
_journal_paper_doi 10.1021/ic9703641
_journal_volume 36
_journal_year 1997
_chemical_formula_sum 'H48 I K9 N8 O56 V18'
_chemical_formula_weight 2452.18
_chemical_name_systematic
; 
 ? 
;
_space_group_IT_number 130
_symmetry_cell_setting tetragonal
_symmetry_space_group_name_Hall '-P 4a 2ac'
_symmetry_space_group_name_H-M 'P 4/n c c :2'
_atom_sites_solution_hydrogens geom
_atom_sites_solution_primary direct
_atom_sites_solution_secondary difmap
_audit_creation_method SHELXL
_cell_angle_alpha 90.00
_cell_angle_beta 90.00
_cell_angle_gamma 90.00
_cell_formula_units_Z 4
_cell_length_a 13.179(3)
_cell_length_b 13.179(3)
_cell_length_c 36.597(11)
_cell_measurement_reflns_used 16
_cell_measurement_temperature 198(2)
_cell_measurement_theta_max 14.441
_cell_measurement_theta_min 3.79
_cell_volume 6356(3)
_computing_structure_refinement 'SHELXL-93 (Sheldrick, 1993)'
_computing_structure_solution 'SHELXS-86 (Sheldrick, 1990)'
_diffrn_ambient_temperature 198(2)
_diffrn_measurement_device R3m/V
_diffrn_measurement_method omega-scan
_diffrn_radiation_monochromator graphite
_diffrn_radiation_source 'fine-focus sealed tube'
_diffrn_radiation_type MoK\a
_diffrn_radiation_wavelength 0.71073
_diffrn_reflns_av_R_equivalents 0.1066
_diffrn_reflns_av_sigmaI/netI 0.0965
_diffrn_reflns_limit_h_max 17
_diffrn_reflns_limit_h_min -8
_diffrn_reflns_limit_k_max 17
_diffrn_reflns_limit_k_min -17
_diffrn_reflns_limit_l_max 49
_diffrn_reflns_limit_l_min -15
_diffrn_reflns_number 7894
_diffrn_reflns_theta_max 28.61
_diffrn_reflns_theta_min 2.23
_diffrn_standards_decay_% 0
_diffrn_standards_interval_count 100
_diffrn_standards_number 3
_exptl_absorpt_coefficient_mu 3.699
_exptl_absorpt_correction_T_max 0.298
_exptl_absorpt_correction_T_min 0.162
_exptl_absorpt_correction_type empirical
_exptl_crystal_colour black
_exptl_crystal_density_diffrn 2.562
_exptl_crystal_F_000 4760
_exptl_crystal_size_max 0.50
_exptl_crystal_size_mid 0.40
_exptl_crystal_size_min 0.30
_refine_diff_density_max 2.001
_refine_diff_density_min -1.083
_refine_diff_density_rms 0.197
_refine_ls_extinction_method none
_refine_ls_goodness_of_fit_all 1.164
_refine_ls_goodness_of_fit_obs 1.230
_refine_ls_matrix_type full
_refine_ls_number_parameters 225
_refine_ls_number_reflns 4066
_refine_ls_number_restraints 0
_refine_ls_restrained_S_all 1.286
_refine_ls_restrained_S_obs 1.230
_refine_ls_R_factor_all 0.0918
_refine_ls_R_factor_obs 0.0648
_refine_ls_shift/esd_max -0.056
_refine_ls_shift/esd_mean 0.005
_refine_ls_structure_factor_coef Fsqd
_refine_ls_weighting_details 'w=1/[\s^2^(Fo^2^)+(0.1000P)^2^+0.0000P] where P=(Fo^2^+2Fc^2^)/3'
_refine_ls_weighting_scheme calc
_refine_ls_wR_factor_all 0.2249
_refine_ls_wR_factor_obs 0.1829
_reflns_number_observed 2958
_reflns_number_total 4085
_reflns_observed_criterion >2sigma(I)
_cod_data_source_file ic9703641_07.cif
_cod_data_source_block ekhyd_2c
_cod_depositor_comments
;
The following automatic conversions were performed:

'_refine_ls_weighting_scheme' value 'calc
w=1/[\s^2^(Fo^2^)+(0.1000P)^2^+0.0000P] where P=(Fo^2^+2Fc^2^)/3' was
changed to 'calc'. New tag '_refine_ls_weighting_details' was
created. The value of the new tag was set to
'w=1/[\s^2^(Fo^2^)+(0.1000P)^2^+0.0000P] where P=(Fo^2^+2Fc^2^)/3'.

Automatic conversion script
Id: cif_fix_values 3143 2015-03-26 13:38:13Z robertas 
;
_cod_original_cell_volume 6356.4(28)
_cod_original_sg_symbol_H-M 'P 4/n c c'
_cod_database_code 4323654

loop_
_symmetry_equiv_pos_as_xyz
'x, y, z'
'-x+1/2, -y+1/2, z'
'-y+1/2, x, z'
'y, -x+1/2, z'
'-x, y+1/2, -z+1/2'
'x+1/2, -y, -z+1/2'
'y+1/2, x+1/2, -z+1/2'
'-y, -x, -z+1/2'
'-x, -y, -z'
'x-1/2, y-1/2, -z'
'y-1/2, -x, -z'
'-y, x-1/2, -z'
'x, -y-1/2, z-1/2'
'-x-1/2, y, z-1/2'
'-y-1/2, -x-1/2, z-1/2'
'y, x, z-1/2'

loop_
_atom_site_aniso_label
_atom_site_aniso_U_11
_atom_site_aniso_U_22
_atom_site_aniso_U_33
_atom_site_aniso_U_23
_atom_site_aniso_U_13
_atom_site_aniso_U_12
I 0.0225(3) 0.0225(3) 0.0215(4) 0.000 0.000 0.000
V1 0.0224(5) 0.0176(5) 0.0204(5) 0.0013(4) 0.0002(4) -0.0001(3)
V2 0.0215(5) 0.0200(5) 0.0220(5) 0.0014(4) 0.0000(4) -0.0017(3)
V3 0.0241(5) 0.0216(5) 0.0181(5) 0.0037(4) -0.0016(4) 0.0011(3)
V4 0.0209(5) 0.0203(5) 0.0182(5) -0.0016(4) -0.0023(4) -0.0013(3)
V5 0.0285(7) 0.0285(7) 0.0225(10) 0.000 0.000 0.000
V6 0.0319(7) 0.0319(7) 0.0177(10) 0.000 0.000 0.000
O1 0.024(2) 0.022(2) 0.022(2) 0.004(2) -0.001(2) 0.0028(15)
O2 0.025(2) 0.016(2) 0.022(2) 0.002(2) 0.000(2) -0.0004(14)
O3 0.020(2) 0.022(2) 0.024(2) 0.000(2) 0.001(2) -0.0017(14)
O4 0.032(3) 0.033(3) 0.035(3) 0.002(2) -0.003(2) -0.008(2)
O5 0.022(2) 0.024(2) 0.024(2) 0.003(2) 0.005(2) 0.0000(15)
O6 0.037(3) 0.030(2) 0.028(2) 0.006(2) -0.003(2) 0.001(2)
O7 0.025(2) 0.027(2) 0.022(2) 0.001(2) 0.000(2) -0.001(2)
O8 0.051(4) 0.051(4) 0.022(5) 0.000 0.000 0.000
O9 0.035(3) 0.026(2) 0.031(2) -0.004(2) -0.005(2) 0.000(2)
O10 0.024(2) 0.028(2) 0.022(2) -0.001(2) -0.001(2) -0.002(2)
O11 0.036(3) 0.019(2) 0.037(3) 0.000(2) 0.001(2) 0.002(2)
O12 0.053(4) 0.053(4) 0.017(4) 0.000 0.000 0.000
K1 0.0377(9) 0.0377(9) 0.0292(14) 0.000 0.000 -0.0009(12)
K2 0.215(8) 0.035(2) 0.060(3) 0.012(2) 0.052(4) -0.010(3)
K3 0.084(4) 0.090(4) 0.075(4) -0.031(3) -0.001(3) 0.005(3)
K4 0.113(6) 0.173(7) 0.086(5) -0.046(5) -0.044(4) 0.076(5)
K5 0.110(6) 0.121(6) 0.103(5) 0.012(5) -0.020(5) -0.001(4)
O13 0.047(3) 0.033(3) 0.036(3) -0.004(2) 0.001(2) 0.002(2)
O14 0.199(14) 0.071(8) 0.252(17) -0.078(10) 0.100(13) -0.012(7)
O15 0.110(14) 0.130(16) 0.028(6) -0.031(9) 0.005(8) 0.026(11)
O16 0.180(15) 0.149(12) 0.261(18) -0.141(12) 0.043(13) 0.003(10)

loop_
_atom_site_label
_atom_site_type_symbol
_atom_site_fract_x
_atom_site_fract_y
_atom_site_fract_z
_atom_site_U_iso_or_equiv
_atom_site_thermal_displace_type
_atom_site_occupancy
_atom_site_calc_flag
_atom_site_refinement_flags
_atom_site_disorder_group
I I 0.2500 0.2500 0.12869(2) 0.0221(2) Uani 1 d S .
V1 V 0.30545(8) -0.03428(7) 0.12566(3) 0.0202(2) Uani 1 d . .
V2 V 0.08490(8) 0.01410(8) 0.13118(3) 0.0212(3) Uani 1 d . .
V3 V 0.28228(8) 0.05372(8) 0.20043(3) 0.0213(3) Uani 1 d . .
V4 V 0.14063(8) 0.08521(7) 0.05668(3) 0.0198(2) Uani 1 d . .
V5 V 0.2500 0.2500 0.23568(6) 0.0265(5) Uani 1 d S .
V6 V 0.2500 0.2500 0.02206(6) 0.0272(5) Uani 1 d S .
O1 O 0.2001(3) -0.0113(3) 0.16258(12) 0.0226(9) Uani 1 d . .
O2 O 0.1896(3) -0.0082(3) 0.09421(12) 0.0206(8) Uani 1 d . .
O3 O 0.0335(3) 0.1009(3) 0.09294(12) 0.0218(8) Uani 1 d . .
O4 O 0.0114(4) -0.0853(4) 0.13294(14) 0.0332(11) Uani 1 d . .
O5 O 0.0273(3) 0.1125(3) 0.16397(12) 0.0234(9) Uani 1 d . .
O6 O 0.2958(4) -0.0332(4) 0.23171(13) 0.0316(10) Uani 1 d . .
O7 O 0.1705(3) 0.1378(3) 0.21697(12) 0.0246(9) Uani 1 d . .
O8 O 0.2500 0.2500 0.2808(3) 0.041(3) Uani 1 d S .
O9 O 0.0944(4) 0.0125(3) 0.02524(14) 0.0308(10) Uani 1 d . .
O10 O 0.2767(3) 0.1145(3) 0.04095(12) 0.0249(9) Uani 1 d . .
O11 O 0.3320(4) -0.1551(3) 0.12466(14) 0.0304(10) Uani 1 d . .
O12 O 0.2500 0.2500 -0.0235(3) 0.041(2) Uani 1 d S .
K1 K 0.2500 -0.2500 0.2500 0.0349(6) Uani 1 d S .
K2 K 0.3691(6) -0.2976(4) 0.07122(15) 0.103(2) Uani 0.50 d P .
K3 K 0.3212(5) 0.0264(5) -0.0294(2) 0.083(2) Uani 0.50 d P .
K4 K 0.3857(6) 0.0083(7) 0.3006(2) 0.124(3) Uani 0.50 d P .
K5 K 0.4700(6) 0.0901(6) 0.2767(2) 0.111(2) Uani 0.50 d P .
O13 O 0.3627(4) -0.2935(4) 0.18701(15) 0.0385(12) Uani 1 d . .
O14 O 0.4773(10) 0.1315(8) -0.0632(4) 0.174(7) Uani 1 d . .
O15 O 0.3106(14) 0.1421(15) -0.0838(3) 0.089(6) Uani 0.50 d P .
O16 O 0.3262(12) -0.1026(12) 0.0190(5) 0.197(7) Uani 1 d . .
N1 N -0.1074(11) -0.2480(12) 0.1561(4) 0.071(4) Uiso 0.65 d P .
N2 N -0.0787(11) -0.2697(11) 0.1362(4) 0.061(3) Uiso 0.65 d P .

loop_
_atom_type_symbol
_atom_type_description
_atom_type_scat_dispersion_real
_atom_type_scat_dispersion_imag
_atom_type_scat_source
N N 0.0061 0.0033 'International Tables Vol C Tables 4.2.6.8 and 6.1.1.4'
H H 0.0000 0.0000 'International Tables Vol C Tables 4.2.6.8 and 6.1.1.4'
O O 0.0106 0.0060 'International Tables Vol C Tables 4.2.6.8 and 6.1.1.4'
K K 0.2009 0.2494 'International Tables Vol C Tables 4.2.6.8 and 6.1.1.4'
V V 0.3005 0.5294 'International Tables Vol C Tables 4.2.6.8 and 6.1.1.4'
I I -0.4742 1.8119 'International Tables Vol C Tables 4.2.6.8 and 6.1.1.4'

loop_
_geom_angle_atom_site_label_1
_geom_angle_atom_site_label_2
_geom_angle_atom_site_label_3
_geom_angle
_geom_angle_site_symmetry_1
_geom_angle_site_symmetry_3
_geom_angle_publ_flag
O11 V1 O3 107.4(2) . 3 ?
O11 V1 O2 109.2(2) . . ?
O3 V1 O2 93.0(2) 3 . ?
O11 V1 O5 107.7(2) . 3 ?
O3 V1 O5 84.2(2) 3 3 ?
O2 V1 O5 142.1(2) . 3 ?
O11 V1 O1 108.6(2) . . ?
O3 V1 O1 143.7(2) 3 . ?
O2 V1 O1 79.9(2) . . ?
O5 V1 O1 80.4(2) 3 . ?
O11 V1 V2 111.1(2) . 3 ?
O3 V1 V2 42.28(13) 3 3 ?
O2 V1 V2 126.77(13) . 3 ?
O5 V1 V2 42.11(13) 3 3 ?
O1 V1 V2 117.12(13) . 3 ?
O11 V1 V2 114.8(2) . . ?
O3 V1 V2 124.34(13) 3 . ?
O2 V1 V2 40.21(13) . . ?
O5 V1 V2 113.77(13) 3 . ?
O1 V1 V2 39.67(12) . . ?
V2 V1 V2 133.54(5) 3 . ?
O11 V1 V3 114.9(2) . . ?
O3 V1 V3 116.88(14) 3 . ?
O2 V1 V3 113.17(13) . . ?
O5 V1 V3 40.15(13) 3 . ?
O1 V1 V3 40.23(13) . . ?
V2 V1 V3 78.87(4) 3 . ?
V2 V1 V3 75.84(4) . . ?
O11 V1 K2 62.9(2) . 2_545 ?
O3 V1 K2 109.5(2) 3 2_545 ?
O2 V1 K2 46.40(15) . 2_545 ?
O5 V1 K2 164.9(2) 3 2_545 ?
O1 V1 K2 91.3(2) . 2_545 ?
V2 V1 K2 150.41(12) 3 2_545 ?
V2 V1 K2 64.28(12) . 2_545 ?
V3 V1 K2 130.60(12) . 2_545 ?
O11 V1 K4 67.0(2) . 7_545 ?
O3 V1 K4 96.6(2) 3 7_545 ?
O2 V1 K4 170.4(2) . 7_545 ?
O5 V1 K4 40.7(2) 3 7_545 ?
O1 V1 K4 92.9(2) . 7_545 ?
V2 V1 K4 62.24(13) 3 7_545 ?
V2 V1 K4 132.20(11) . 7_545 ?
V3 V1 K4 63.01(10) . 7_545 ?
K2 V1 K4 128.3(2) 2_545 7_545 ?
O4 V2 O5 106.4(2) . . ?
O4 V2 O3 107.2(2) . . ?
O5 V2 O3 85.1(2) . . ?
O4 V2 O1 107.7(2) . . ?
O5 V2 O1 93.2(2) . . ?
O3 V2 O1 144.0(2) . . ?
O4 V2 O2 109.0(2) . . ?
O5 V2 O2 144.3(2) . . ?
O3 V2 O2 80.5(2) . . ?
O1 V2 O2 80.3(2) . . ?
O4 V2 V1 110.2(2) . 4 ?
O5 V2 V1 42.74(13) . 4 ?
O3 V2 V1 42.49(13) . 4 ?
O1 V2 V1 128.17(13) . 4 ?
O2 V2 V1 117.65(12) . 4 ?
O4 V2 V4 115.8(2) . . ?
O5 V2 V4 117.17(13) . . ?
O3 V2 V4 40.15(12) . . ?
O1 V2 V4 113.91(14) . . ?
O2 V2 V4 40.41(12) . . ?
V1 V2 V4 78.98(4) 4 . ?
O4 V2 V1 114.2(2) . . ?
O5 V2 V1 124.84(13) . . ?
O3 V2 V1 114.82(13) . . ?
O1 V2 V1 40.34(13) . . ?
O2 V2 V1 39.93(12) . . ?
V1 V2 V1 135.15(5) 4 . ?
V4 V2 V1 76.39(4) . . ?
O4 V2 K4 58.6(2) . 6_455 ?
O5 V2 K4 48.8(2) . 6_455 ?
O3 V2 K4 107.0(2) . 6_455 ?
O1 V2 K4 98.3(2) . 6_455 ?
O2 V2 K4 166.7(2) . 6_455 ?
V1 V2 K4 73.7(2) 4 6_455 ?
V4 V2 K4 146.4(2) . 6_455 ?
V1 V2 K4 137.1(2) . 6_455 ?
O4 V2 K2 59.6(2) . 2_545 ?
O5 V2 K2 165.4(2) . 2_545 ?
O3 V2 K2 94.9(2) . 2_545 ?
O1 V2 K2 95.2(2) . 2_545 ?
O2 V2 K2 49.4(2) . 2_545 ?
V1 V2 K2 134.38(10) 4 2_545 ?
V4 V2 K2 69.77(10) . 2_545 ?
V1 V2 K2 68.31(13) . 2_545 ?
K4 V2 K2 118.0(2) 6_455 2_545 ?
O4 V2 K5 57.2(2) . 6_455 ?
O5 V2 K5 63.2(2) . 6_455 ?
O3 V2 K5 133.7(2) . 6_455 ?
O1 V2 K5 74.5(2) . 6_455 ?
O2 V2 K5 144.2(2) . 6_455 ?
V1 V2 K5 98.00(12) 4 6_455 ?
V4 V2 K5 171.17(13) . 6_455 ?
V1 V2 K5 110.96(12) . 6_455 ?
K4 V2 K5 26.7(2) 6_455 6_455 ?
K2 V2 K5 107.8(2) 2_545 6_455 ?
O6 V3 O7 105.4(2) . . ?
O6 V3 O5 106.1(2) . 3 ?
O7 V3 O5 148.6(2) . 3 ?
O6 V3 O1 104.5(2) . . ?
O7 V3 O1 92.9(2) . . ?
O5 V3 O1 80.3(2) 3 . ?
O6 V3 O7 106.0(2) . 3 ?
O7 V3 O7 82.2(2) . 3 ?
O5 V3 O7 88.3(2) 3 3 ?
O1 V3 O7 149.3(2) . 3 ?
O6 V3 V5 109.1(2) . . ?
O7 V3 V5 41.07(13) . . ?
O5 V3 V5 124.23(13) 3 . ?
O1 V3 V5 128.32(13) . . ?
O7 V3 V5 41.15(12) 3 . ?
O6 V3 V1 111.1(2) . . ?
O7 V3 V1 125.81(13) . . ?
O5 V3 V1 39.94(12) 3 . ?
O1 V3 V1 40.35(13) . . ?
O7 V3 V1 122.18(13) 3 . ?
V5 V3 V1 139.74(6) . . ?
O6 V3 K4 60.0(2) . 7_545 ?
O7 V3 K4 162.4(2) . 7_545 ?
O5 V3 K4 47.0(2) 3 7_545 ?
O1 V3 K4 100.1(2) . 7_545 ?
O7 V3 K4 92.3(2) 3 7_545 ?
V5 V3 K4 130.5(2) . 7_545 ?
V1 V3 K4 71.16(13) . 7_545 ?
O6 V3 K5 59.7(2) . . ?
O7 V3 K5 101.3(2) . . ?
O5 V3 K5 93.6(2) 3 . ?
O1 V3 K5 161.0(2) . . ?
O7 V3 K5 47.0(2) 3 . ?
V5 V3 K5 69.83(13) . . ?
V1 V3 K5 131.46(13) . . ?
K4 V3 K5 63.6(2) 7_545 . ?
O6 V3 K5 59.8(2) . 4 ?
O7 V3 K5 46.2(2) . 4 ?
O5 V3 K5 164.5(2) 3 4 ?
O1 V3 K5 96.6(2) . 4 ?
O7 V3 K5 101.4(2) 3 4 ?
V5 V3 K5 69.50(13) . 4 ?
V1 V3 K5 135.42(14) . 4 ?
K4 V3 K5 119.7(2) 7_545 4 ?
K5 V3 K5 84.4(2) . 4 ?
O6 V3 K4 37.3(2) . . ?
O7 V3 K4 93.4(2) . . ?
O5 V3 K4 111.2(2) 3 . ?
O1 V3 K4 141.3(2) . . ?
O7 V3 K4 69.4(2) 3 . ?
V5 V3 K4 77.00(12) . . ?
V1 V3 K4 138.99(10) . . ?
K4 V3 K4 69.1(2) 7_545 . ?
K5 V3 K4 26.5(2) . . ?
K5 V3 K4 62.2(2) 4 . ?
O9 V4 O10 104.9(2) . . ?
O9 V4 O10 106.1(2) . 4 ?
O10 V4 O10 83.6(3) . 4 ?
O9 V4 O3 105.9(2) . . ?
O10 V4 O3 149.2(2) . . ?
O10 V4 O3 88.5(2) 4 . ?
O9 V4 O2 104.6(2) . . ?
O10 V4 O2 91.7(2) . . ?
O10 V4 O2 149.1(2) 4 . ?
O3 V4 O2 80.1(2) . . ?
O9 V4 V6 108.7(2) . . ?
O10 V4 V6 41.83(13) . . ?
O10 V4 V6 41.89(13) 4 . ?
O3 V4 V6 125.36(13) . . ?
O2 V4 V6 127.96(13) . . ?
O9 V4 V2 111.9(2) . . ?
O10 V4 V2 124.60(14) . . ?
O10 V4 V2 121.59(14) 4 . ?
O3 V4 V2 39.69(13) . . ?
O2 V4 V2 40.44(12) . . ?
V6 V4 V2 139.42(6) . . ?
O9 V4 K3 55.9(2) . 4 ?
O10 V4 K3 93.3(2) . 4 ?
O10 V4 K3 50.4(2) 4 4 ?
O3 V4 K3 104.4(2) . 4 ?
O2 V4 K3 160.4(2) . 4 ?
V6 V4 K3 65.20(10) . 4 ?
V2 V4 K3 141.65(11) . 4 ?
O9 V4 K2 60.0(2) . 2_545 ?
O10 V4 K2 105.7(2) . 2_545 ?
O10 V4 K2 164.5(2) 4 2_545 ?
O3 V4 K2 89.2(2) . 2_545 ?
O2 V4 K2 44.77(14) . 2_545 ?
V6 V4 K2 144.99(13) . 2_545 ?
V2 V4 K2 63.43(10) . 2_545 ?
K3 V4 K2 115.74(12) 4 2_545 ?
O9 V4 K3 63.3(2) . . ?
O10 V4 K3 41.6(2) . . ?
O10 V4 K3 93.1(2) 4 . ?
O3 V4 K3 169.2(2) . . ?
O2 V4 K3 103.5(2) . . ?
V6 V4 K3 60.52(9) . . ?
V2 V4 K3 143.41(10) . . ?
K3 V4 K3 68.8(2) 4 . ?
K2 V4 K3 86.44(15) 2_545 . ?
O8 V5 O7 110.70(14) . . ?
O8 V5 O7 110.70(14) . 2 ?
O7 V5 O7 138.6(3) . 2 ?
O8 V5 O7 110.70(14) . 4 ?
O7 V5 O7 82.82(9) . 4 ?
O7 V5 O7 82.82(9) 2 4 ?
O8 V5 O7 110.70(14) . 3 ?
O7 V5 O7 82.82(9) . 3 ?
O7 V5 O7 82.82(9) 2 3 ?
O7 V5 O7 138.6(3) 4 3 ?
O8 V5 V3 116.21(4) . 4 ?
O7 V5 V3 41.76(13) . 4 ?
O7 V5 V3 115.70(14) 2 4 ?
O7 V5 V3 41.13(13) 4 4 ?
O7 V5 V3 116.16(15) 3 4 ?
O8 V5 V3 116.21(4) . . ?
O7 V5 V3 41.13(13) . . ?
O7 V5 V3 116.16(15) 2 . ?
O7 V5 V3 115.70(14) 4 . ?
O7 V5 V3 41.76(13) 3 . ?
V3 V5 V3 78.75(4) 4 . ?
O8 V5 V3 116.21(4) . 2 ?
O7 V5 V3 116.16(15) . 2 ?
O7 V5 V3 41.13(13) 2 2 ?
O7 V5 V3 41.76(13) 4 2 ?
O7 V5 V3 115.70(14) 3 2 ?
V3 V5 V3 78.75(4) 4 2 ?
V3 V5 V3 127.58(9) . 2 ?
O8 V5 V3 116.21(4) . 3 ?
O7 V5 V3 115.70(14) . 3 ?
O7 V5 V3 41.76(13) 2 3 ?
O7 V5 V3 116.16(15) 4 3 ?
O7 V5 V3 41.13(13) 3 3 ?
V3 V5 V3 127.58(9) 4 3 ?
V3 V5 V3 78.75(4) . 3 ?
V3 V5 V3 78.75(4) 2 3 ?
O8 V5 K5 67.27(13) . 3 ?
O7 V5 K5 177.9(2) . 3 ?
O7 V5 K5 43.4(2) 2 3 ?
O7 V5 K5 98.5(2) 4 3 ?
O7 V5 K5 97.2(2) 3 3 ?
V3 V5 K5 139.41(11) 4 3 ?
V3 V5 K5 138.78(11) . 3 ?
V3 V5 K5 65.74(12) 2 3 ?
V3 V5 K5 65.29(12) 3 3 ?
O8 V5 K5 67.27(12) . 4 ?
O7 V5 K5 43.4(2) . 4 ?
O7 V5 K5 177.9(2) 2 4 ?
O7 V5 K5 97.2(2) 4 4 ?
O7 V5 K5 98.5(2) 3 4 ?
V3 V5 K5 65.29(12) 4 4 ?
V3 V5 K5 65.74(12) . 4 ?
V3 V5 K5 138.78(11) 2 4 ?
V3 V5 K5 139.41(11) 3 4 ?
K5 V5 K5 134.5(3) 3 4 ?
O8 V5 K5 67.27(13) . 2 ?
O7 V5 K5 98.5(2) . 2 ?
O7 V5 K5 97.2(2) 2 2 ?
O7 V5 K5 43.4(2) 4 2 ?
O7 V5 K5 177.9(2) 3 2 ?
V3 V5 K5 65.74(12) 4 2 ?
V3 V5 K5 139.41(11) . 2 ?
V3 V5 K5 65.29(12) 2 2 ?
V3 V5 K5 138.78(12) 3 2 ?
K5 V5 K5 81.41(9) 3 2 ?
K5 V5 K5 81.41(9) 4 2 ?
O12 V6 O10 110.80(14) . 4 ?
O12 V6 O10 110.80(14) . 3 ?
O10 V6 O10 138.4(3) 4 3 ?
O12 V6 O10 110.80(14) . 2 ?
O10 V6 O10 82.76(9) 4 2 ?
O10 V6 O10 82.76(9) 3 2 ?
O12 V6 O10 110.80(14) . . ?
O10 V6 O10 82.76(9) 4 . ?
O10 V6 O10 82.76(9) 3 . ?
O10 V6 O10 138.4(3) 2 . ?
O12 V6 V4 115.93(4) . 2 ?
O10 V6 V4 115.88(15) 4 2 ?
O10 V6 V4 41.67(13) 3 2 ?
O10 V6 V4 41.19(13) 2 2 ?
O10 V6 V4 116.23(14) . 2 ?
O12 V6 V4 115.93(4) . 4 ?
O10 V6 V4 41.19(13) 4 4 ?
O10 V6 V4 116.23(14) 3 4 ?
O10 V6 V4 41.67(13) 2 4 ?
O10 V6 V4 115.88(15) . 4 ?
V4 V6 V4 78.98(4) 2 4 ?
O12 V6 V4 115.93(4) . . ?
O10 V6 V4 41.67(13) 4 . ?
O10 V6 V4 115.88(15) 3 . ?
O10 V6 V4 116.23(14) 2 . ?
O10 V6 V4 41.19(13) . . ?
V4 V6 V4 128.14(9) 2 . ?
V4 V6 V4 78.98(4) 4 . ?
O12 V6 V4 115.93(4) . 3 ?
O10 V6 V4 116.23(14) 4 3 ?
O10 V6 V4 41.19(13) 3 3 ?
O10 V6 V4 115.88(15) 2 3 ?
O10 V6 V4 41.67(13) . 3 ?
V4 V6 V4 78.98(4) 2 3 ?
V4 V6 V4 128.14(9) 4 3 ?
V4 V6 V4 78.98(4) . 3 ?
O12 V6 K3 58.66(11) . 4 ?
O10 V6 K3 52.5(2) 4 4 ?
O10 V6 K3 168.0(2) 3 4 ?
O10 V6 K3 106.0(2) 2 4 ?
O10 V6 K3 95.4(2) . 4 ?
V4 V6 K3 145.72(10) 2 4 ?
V4 V6 K3 75.31(11) 4 4 ?
V4 V6 K3 68.19(10) . 4 ?
V4 V6 K3 135.11(10) 3 4 ?
O12 V6 K3 58.66(11) . . ?
O10 V6 K3 106.0(2) 4 . ?
O10 V6 K3 95.4(2) 3 . ?
O10 V6 K3 168.0(2) 2 . ?
O10 V6 K3 52.5(2) . . ?
V4 V6 K3 135.11(10) 2 . ?
V4 V6 K3 145.72(10) 4 . ?
V4 V6 K3 75.31(11) . . ?
V4 V6 K3 68.19(10) 3 . ?
K3 V6 K3 74.31(10) 4 . ?
O12 V6 K3 58.66(11) . 2 ?
O10 V6 K3 95.4(2) 4 2 ?
O10 V6 K3 106.0(2) 3 2 ?
O10 V6 K3 52.5(2) 2 2 ?
O10 V6 K3 168.0(2) . 2 ?
V4 V6 K3 75.31(11) 2 2 ?
V4 V6 K3 68.19(10) 4 2 ?
V4 V6 K3 135.11(10) . 2 ?
V4 V6 K3 145.72(10) 3 2 ?
K3 V6 K3 74.31(10) 4 2 ?
K3 V6 K3 117.3(2) . 2 ?
V2 O1 V3 141.2(2) . . ?
V2 O1 V1 100.0(2) . . ?
V3 O1 V1 99.4(2) . . ?
V1 O2 V2 99.9(2) . . ?
V1 O2 V4 142.0(2) . . ?
V2 O2 V4 99.1(2) . . ?
V1 O2 K2 103.5(2) . 2_545 ?
V2 O2 K2 98.6(2) . 2_545 ?
V4 O2 K2 105.8(2) . 2_545 ?
V2 O3 V1 95.2(2) . 4 ?
V2 O3 V4 100.2(2) . . ?
V1 O3 V4 145.3(2) 4 . ?
V2 O4 K4 94.9(3) . 6_455 ?
V2 O4 K2 93.9(2) . 2_545 ?
K4 O4 K2 169.7(3) 6_455 2_545 ?
V2 O4 K5 98.7(3) . 6_455 ?
K4 O4 K5 31.7(2) 6_455 6_455 ?
K2 O4 K5 141.1(2) 2_545 6_455 ?
V2 O5 V1 95.1(2) . 4 ?
V2 O5 V3 146.4(2) . 4 ?
V1 O5 V3 99.9(2) 4 4 ?
V2 O5 K4 99.8(2) . 6_455 ?
V1 O5 K4 112.0(3) 4 6_455 ?
V3 O5 K4 102.0(2) 4 6_455 ?
V3 O6 K4 122.3(3) . . ?
V3 O6 K1 143.6(3) . . ?
K4 O6 K1 94.0(2) . . ?
V3 O6 K4 94.0(2) . 7_545 ?
K4 O6 K4 91.5(3) . 7_545 ?
K1 O6 K4 86.6(2) . 7_545 ?
V3 O6 K5 94.7(2) . . ?
K4 O6 K5 33.0(2) . . ?
K1 O6 K5 120.3(2) . . ?
K4 O6 K5 74.8(3) 7_545 . ?
V3 O6 K5 94.8(2) . 4 ?
K4 O6 K5 81.4(2) . 4 ?
K1 O6 K5 87.9(2) . 4 ?
K4 O6 K5 170.7(3) 7_545 4 ?
K5 O6 K5 101.7(3) . 4 ?
V5 O7 V3 97.8(2) . . ?
V5 O7 V3 97.1(2) . 4 ?
V3 O7 V3 143.7(2) . 4 ?
V5 O7 K5 108.3(3) . 4 ?
V3 O7 K5 103.9(2) . 4 ?
V3 O7 K5 102.4(2) 4 4 ?
V4 O9 K3 131.7(3) . 12 ?
V4 O9 K3 98.6(2) . 4 ?
K3 O9 K3 118.4(2) 12 4 ?
V4 O9 K2 95.2(2) . 2_545 ?
K3 O9 K2 48.2(2) 12 2_545 ?
K3 O9 K2 165.8(2) 4 2_545 ?
V4 O10 V4 145.3(3) . 3 ?
V4 O10 V6 97.0(2) . . ?
V4 O10 V6 96.4(2) 3 . ?
V4 O10 K3 112.1(2) . . ?
V4 O10 K3 98.4(2) 3 . ?
V6 O10 K3 95.1(2) . . ?
V1 O11 K2 136.0(3) . . ?
V1 O11 K2 91.4(2) . 2_545 ?
K2 O11 K2 66.4(3) . 2_545 ?
V6 O12 K3 94.0(2) . 4 ?
V6 O12 K3 94.0(2) . 2 ?
K3 O12 K3 89.72(3) 4 2 ?
V6 O12 K3 94.0(2) . . ?
K3 O12 K3 89.72(3) 4 . ?
K3 O12 K3 172.0(4) 2 . ?
V6 O12 K3 94.0(2) . 3 ?
K3 O12 K3 172.0(4) 4 3 ?
K3 O12 K3 89.72(3) 2 3 ?
K3 O12 K3 89.72(3) . 3 ?
O13 K1 O13 117.4(2) 7_545 2_545 ?
O13 K1 O13 153.4(2) 7_545 . ?
O13 K1 O13 69.3(2) 2_545 . ?
O13 K1 O13 69.3(2) 7_545 8 ?
O13 K1 O13 153.4(2) 2_545 8 ?
O13 K1 O13 117.4(2) . 8 ?
O13 K1 O6 74.22(14) 7_545 8 ?
O13 K1 O6 73.69(15) 2_545 8 ?
O13 K1 O6 130.42(15) . 8 ?
O13 K1 O6 84.52(14) 8 8 ?
O13 K1 O6 130.42(15) 7_545 2_545 ?
O13 K1 O6 84.52(14) 2_545 2_545 ?
O13 K1 O6 74.22(14) . 2_545 ?
O13 K1 O6 73.69(15) 8 2_545 ?
O6 K1 O6 70.5(2) 8 2_545 ?
O13 K1 O6 84.52(14) 7_545 7_545 ?
O13 K1 O6 130.42(15) 2_545 7_545 ?
O13 K1 O6 73.69(15) . 7_545 ?
O13 K1 O6 74.22(14) 8 7_545 ?
O6 K1 O6 154.2(2) 8 7_545 ?
O6 K1 O6 115.7(2) 2_545 7_545 ?
O13 K1 O6 73.69(15) 7_545 . ?
O13 K1 O6 74.22(14) 2_545 . ?
O13 K1 O6 84.52(14) . . ?
O13 K1 O6 130.42(15) 8 . ?
O6 K1 O6 115.7(2) 8 . ?
O6 K1 O6 154.2(2) 2_545 . ?
O6 K1 O6 70.5(2) 7_545 . ?
O13 K1 K4 46.0(2) 7_545 . ?
O13 K1 K4 114.60(14) 2_545 . ?
O13 K1 K4 107.3(2) . . ?
O13 K1 K4 88.9(2) 8 . ?
O6 K1 K4 117.61(14) 8 . ?
O6 K1 K4 160.38(13) 2_545 . ?
O6 K1 K4 48.91(13) 7_545 . ?
O6 K1 K4 41.57(14) . . ?
O13 K1 K4 114.60(14) 7_545 8 ?
O13 K1 K4 46.0(2) 2_545 8 ?
O13 K1 K4 88.9(2) . 8 ?
O13 K1 K4 107.3(2) 8 8 ?
O6 K1 K4 41.57(14) 8 8 ?
O6 K1 K4 48.91(13) 2_545 8 ?
O6 K1 K4 160.38(13) 7_545 8 ?
O6 K1 K4 117.61(14) . 8 ?
K4 K1 K4 149.0(2) . 8 ?
O13 K1 K4 88.9(2) 7_545 2_545 ?
O13 K1 K4 107.3(2) 2_545 2_545 ?
O13 K1 K4 114.60(14) . 2_545 ?
O13 K1 K4 46.0(2) 8 2_545 ?
O6 K1 K4 48.91(13) 8 2_545 ?
O6 K1 K4 41.57(14) 2_545 2_545 ?
O6 K1 K4 117.61(14) 7_545 2_545 ?
O6 K1 K4 160.38(13) . 2_545 ?
K4 K1 K4 128.6(2) . 2_545 ?
K4 K1 K4 61.3(2) 8 2_545 ?
O13 K1 K4 107.3(2) 7_545 7_545 ?
O13 K1 K4 88.9(2) 2_545 7_545 ?
O13 K1 K4 46.0(2) . 7_545 ?
O13 K1 K4 114.60(14) 8 7_545 ?
O6 K1 K4 160.38(13) 8 7_545 ?
O6 K1 K4 117.61(14) 2_545 7_545 ?
O6 K1 K4 41.57(14) 7_545 7_545 ?
O6 K1 K4 48.91(13) . 7_545 ?
K4 K1 K4 61.3(2) . 7_545 ?
K4 K1 K4 128.6(2) 8 7_545 ?
K4 K1 K4 149.0(2) 2_545 7_545 ?
K3 K2 O11 129.9(3) 11_655 . ?
K3 K2 O2 106.7(2) 11_655 2_545 ?
O11 K2 O2 111.1(2) . 2_545 ?
K3 K2 O14 59.3(3) 11_655 9_655 ?
O11 K2 O14 72.0(3) . 9_655 ?
O2 K2 O14 152.0(4) 2_545 9_655 ?
K3 K2 O4 88.0(3) 11_655 2_545 ?
O11 K2 O4 85.1(2) . 2_545 ?
O2 K2 O4 58.4(2) 2_545 2_545 ?
O14 K2 O4 95.2(4) 9_655 2_545 ?
K3 K2 O16 83.5(3) 11_655 . ?
O11 K2 O16 81.2(3) . . ?
O2 K2 O16 148.2(4) 2_545 . ?
O14 K2 O16 58.8(4) 9_655 . ?
O4 K2 O16 153.3(4) 2_545 . ?
K3 K2 O9 59.0(2) 11_655 2_545 ?
O11 K2 O9 164.7(2) . 2_545 ?
O2 K2 O9 54.19(15) 2_545 2_545 ?
O14 K2 O9 118.3(3) 9_655 2_545 ?
O4 K2 O9 82.7(2) 2_545 2_545 ?
O16 K2 O9 113.6(3) . 2_545 ?
K3 K2 O11 162.4(2) 11_655 2_545 ?
O11 K2 O11 64.7(2) . 2_545 ?
O2 K2 O11 55.7(2) 2_545 2_545 ?
O14 K2 O11 136.7(3) 9_655 2_545 ?
O4 K2 O11 83.5(2) 2_545 2_545 ?
O16 K2 O11 110.6(4) . 2_545 ?
O9 K2 O11 104.5(2) 2_545 2_545 ?
K3 K2 O16 46.8(3) 11_655 11_655 ?
O11 K2 O16 142.9(3) . 11_655 ?
O2 K2 O16 103.0(3) 2_545 11_655 ?
O14 K2 O16 84.8(4) 9_655 11_655 ?
O4 K2 O16 126.6(4) 2_545 11_655 ?
O16 K2 O16 61.8(3) . 11_655 ?
O9 K2 O16 52.3(3) 2_545 11_655 ?
O11 K2 O16 130.0(4) 2_545 11_655 ?
K3 K2 K2 141.8(2) 11_655 2_545 ?
O11 K2 K2 65.3(2) . 2_545 ?
O2 K2 K2 94.7(3) 2_545 2_545 ?
O14 K2 K2 110.9(3) 9_655 2_545 ?
O4 K2 K2 130.1(2) 2_545 2_545 ?
O16 K2 K2 62.9(3) . 2_545 ?
O9 K2 K2 116.7(3) 2_545 2_545 ?
O11 K2 K2 48.3(2) 2_545 2_545 ?
O16 K2 K2 98.4(3) 11_655 2_545 ?
K3 K2 V2 97.4(2) 11_655 2_545 ?
O11 K2 V2 97.8(2) . 2_545 ?
O2 K2 V2 31.97(11) 2_545 2_545 ?
O14 K2 V2 121.2(4) 9_655 2_545 ?
O4 K2 V2 26.46(10) 2_545 2_545 ?
O16 K2 V2 179.0(3) . 2_545 ?
O9 K2 V2 67.36(13) 2_545 2_545 ?
O11 K2 V2 68.61(12) 2_545 2_545 ?
O16 K2 V2 119.1(3) 11_655 2_545 ?
K2 K2 V2 116.4(2) 2_545 2_545 ?
K3 K2 V1 136.9(2) 11_655 2_545 ?
O11 K2 V1 85.2(2) . 2_545 ?
O2 K2 V1 30.13(10) 2_545 2_545 ?
O14 K2 V1 153.5(3) 9_655 2_545 ?
O4 K2 V1 68.80(12) 2_545 2_545 ?
O16 K2 V1 132.1(4) . 2_545 ?
O9 K2 V1 81.68(14) 2_545 2_545 ?
O11 K2 V1 25.66(9) 2_545 2_545 ?
O16 K2 V1 121.6(3) 11_655 2_545 ?
K2 K2 V1 69.6(2) 2_545 2_545 ?
V2 K2 V1 47.41(6) 2_545 2_545 ?
O16 K3 O15 173.4(5) . . ?
O16 K3 K2 82.8(4) . 12 ?
O15 K3 K2 90.6(4) . 12 ?
O16 K3 O14 130.4(5) . . ?
O15 K3 O14 52.0(6) . . ?
K2 K3 O14 103.0(3) 12 . ?
O16 K3 O14 109.4(5) . 4 ?
O15 K3 O14 67.0(6) . 4 ?
K2 K3 O14 67.5(3) 12 4 ?
O14 K3 O14 118.4(7) . 4 ?
O16 K3 O10 68.9(3) . . ?
O15 K3 O10 116.9(4) . . ?
K2 K3 O10 145.4(3) 12 . ?
O14 K3 O10 110.4(3) . . ?
O14 K3 O10 102.8(4) 4 . ?
O16 K3 O9 64.6(4) . 11_655 ?
O15 K3 O9 114.3(4) . 11_655 ?
K2 K3 O9 72.9(2) 12 11_655 ?
O14 K3 O9 70.3(3) . 11_655 ?
O14 K3 O9 140.3(3) 4 11_655 ?
O10 K3 O9 109.9(2) . 11_655 ?
O16 K3 O12 128.0(4) . . ?
O15 K3 O12 57.4(4) . . ?
K2 K3 O12 139.8(3) 12 . ?
O14 K3 O12 77.3(3) . . ?
O14 K3 O12 77.1(3) 4 . ?
O10 K3 O12 59.6(2) . . ?
O9 K3 O12 139.4(2) 11_655 . ?
O16 K3 O9 73.5(4) . 3 ?
O15 K3 O9 112.0(5) . 3 ?
K2 K3 O9 134.1(3) 12 3 ?
O14 K3 O9 67.6(4) . 3 ?
O14 K3 O9 157.7(4) 4 3 ?
O10 K3 O9 56.7(2) . 3 ?
O9 K3 O9 61.6(2) 11_655 3 ?
O12 K3 O9 83.9(2) . 3 ?
O16 K3 V6 101.3(3) . . ?
O15 K3 V6 84.5(4) . . ?
K2 K3 V6 157.8(3) 12 . ?
O14 K3 V6 91.0(3) . . ?
O14 K3 V6 90.7(3) 4 . ?
O10 K3 V6 32.39(11) . . ?
O9 K3 V6 128.8(2) 11_655 . ?
O12 K3 V6 27.3(2) . . ?
O9 K3 V6 67.20(13) 3 . ?
O16 K3 V4 70.1(3) . 3 ?
O15 K3 V4 116.5(5) . 3 ?
K2 K3 V4 150.0(3) 12 3 ?
O14 K3 V4 85.9(3) . 3 ?
O14 K3 V4 133.1(3) 4 3 ?
O10 K3 V4 31.20(10) . 3 ?
O9 K3 V4 83.8(2) 11_655 3 ?
O12 K3 V4 69.8(2) . 3 ?
O9 K3 V4 25.58(10) 3 3 ?
V6 K3 V4 46.61(7) . 3 ?
O16 K3 V4 65.5(3) . . ?
O15 K3 V4 118.1(4) . . ?
K2 K3 V4 123.0(2) 12 . ?
O14 K3 V4 133.8(3) . . ?
O14 K3 V4 79.7(3) 4 . ?
O10 K3 V4 26.29(10) . . ?
O9 K3 V4 124.2(2) 11_655 . ?
O12 K3 V4 65.4(2) . . ?
O9 K3 V4 81.81(15) 3 . ?
V6 K3 V4 44.17(7) . . ?
V4 K3 V4 56.81(8) 3 . ?
K5 K4 N1 114.2(6) . 8 ?
K5 K4 O5 99.1(4) . 6 ?
N1 K4 O5 116.7(4) 8 6 ?
K5 K4 O6 86.6(4) . . ?
N1 K4 O6 109.2(4) 8 . ?
O5 K4 O6 125.8(3) 6 . ?
K5 K4 N2 121.6(6) . 8 ?
N1 K4 N2 17.3(4) 8 8 ?
O5 K4 N2 99.4(4) 6 8 ?
O6 K4 N2 123.0(4) . 8 ?
K5 K4 O13 158.5(4) . 7_545 ?
N1 K4 O13 72.8(4) 8 7_545 ?
O5 K4 O13 95.1(3) 6 7_545 ?
O6 K4 O13 72.0(2) . 7_545 ?
N2 K4 O13 71.3(4) 8 7_545 ?
K5 K4 O4 81.6(4) . 6 ?
N1 K4 O4 75.3(4) 8 6 ?
O5 K4 O4 57.6(2) 6 6 ?
O6 K4 O4 168.2(4) . 6 ?
N2 K4 O4 63.7(3) 8 6 ?
O13 K4 O4 119.8(3) 7_545 6 ?
K5 K4 O6 98.0(4) . 7_545 ?
N1 K4 O6 147.8(5) 8 7_545 ?
O5 K4 O6 56.6(2) 6 7_545 ?
O6 K4 O6 69.2(2) . 7_545 ?
N2 K4 O6 137.7(5) 8 7_545 ?
O13 K4 O6 76.5(2) 7_545 7_545 ?
O4 K4 O6 113.2(2) 6 7_545 ?
K5 K4 V2 86.3(4) . 6 ?
N1 K4 V2 96.9(4) 8 6 ?
O5 K4 V2 31.44(11) 6 6 ?
O6 K4 V2 153.6(2) . 6 ?
N2 K4 V2 82.0(3) 8 6 ?
O13 K4 V2 113.7(3) 7_545 6 ?
O4 K4 V2 26.55(11) 6 6 ?
O6 K4 V2 86.7(2) 7_545 6 ?
K5 K4 V3 96.2(4) . 7_545 ?
N1 K4 V3 141.6(4) 8 7_545 ?
O5 K4 V3 31.02(12) 6 7_545 ?
O6 K4 V3 94.9(2) . 7_545 ?
N2 K4 V3 125.1(4) 8 7_545 ?
O13 K4 V3 87.7(2) 7_545 7_545 ?
O4 K4 V3 87.3(2) 6 7_545 ?
O6 K4 V3 25.97(10) 7_545 7_545 ?
V2 K4 V3 60.73(10) 6 7_545 ?
K5 K4 K5 45.3(4) . 7_545 ?
N1 K4 K5 158.3(4) 8 7_545 ?
O5 K4 K5 78.6(2) 6 7_545 ?
O6 K4 K5 67.8(2) . 7_545 ?
N2 K4 K5 165.1(4) 8 7_545 ?
O13 K4 K5 123.4(2) 7_545 7_545 ?
O4 K4 K5 103.8(2) 6 7_545 ?
O6 K4 K5 53.0(2) 7_545 7_545 ?
V2 K4 K5 89.4(2) 6 7_545 ?
V3 K4 K5 58.81(14) 7_545 7_545 ?
K5 K4 V1 125.5(4) . 7_545 ?
N1 K4 V1 96.0(4) 8 7_545 ?
O5 K4 V1 27.25(13) 6 7_545 ?
O6 K4 V1 126.1(3) . 7_545 ?
N2 K4 V1 79.3(3) 8 7_545 ?
O13 K4 V1 71.4(2) 7_545 7_545 ?
O4 K4 V1 62.9(2) 6 7_545 ?
O6 K4 V1 64.7(2) 7_545 7_545 ?
V2 K4 V1 44.08(8) 6 7_545 ?
V3 K4 V1 45.83(9) 7_545 7_545 ?
K5 K4 V1 102.8(2) 7_545 7_545 ?
K4 K5 O7 107.2(4) . 3 ?
K4 K5 K5 109.5(4) . 7_545 ?
O7 K5 K5 87.6(3) 3 7_545 ?
K4 K5 O13 123.5(4) . 5_655 ?
O7 K5 O13 121.5(3) 3 5_655 ?
K5 K5 O13 99.9(2) 7_545 5_655 ?
K4 K5 O6 60.4(3) . . ?
O7 K5 O6 55.9(2) 3 . ?
K5 K5 O6 77.1(2) 7_545 . ?
O13 K5 O6 175.9(3) 5_655 . ?
K4 K5 O6 155.1(5) . 3 ?
O7 K5 O6 55.0(2) 3 3 ?
K5 K5 O6 88.5(2) 7_545 3 ?
O13 K5 O6 67.2(2) 5_655 3 ?
O6 K5 O6 109.7(3) . 3 ?
K4 K5 O4 66.7(3) . 6 ?
O7 K5 O4 148.8(3) 3 6 ?
K5 K5 O4 123.5(4) 7_545 6 ?
O13 K5 O4 56.8(2) 5_655 6 ?
O6 K5 O4 127.1(3) . 6 ?
O6 K5 O4 118.0(3) 3 6 ?
K4 K5 N1 80.0(4) . 6 ?
O7 K5 N1 100.4(4) 3 6 ?
K5 K5 N1 165.4(3) 7_545 6 ?
O13 K5 N1 65.4(3) 5_655 6 ?
O6 K5 N1 117.5(3) . 6 ?
O6 K5 N1 86.1(3) 3 6 ?
O4 K5 N1 48.9(3) 6 6 ?
K4 K5 V3 82.9(3) . . ?
O7 K5 V3 30.61(12) 3 . ?
K5 K5 V3 78.1(2) 7_545 . ?
O13 K5 V3 151.4(3) 5_655 . ?
O6 K5 V3 25.57(10) . . ?
O6 K5 V3 84.2(2) 3 . ?
O4 K5 V3 146.8(3) 6 . ?
N1 K5 V3 114.8(3) 6 . ?
K4 K5 V3 135.8(4) . 3 ?
O7 K5 V3 29.85(12) 3 3 ?
K5 K5 V3 85.1(3) 7_545 3 ?
O13 K5 V3 92.6(2) 5_655 3 ?
O6 K5 V3 84.4(2) . 3 ?
O6 K5 V3 25.41(10) 3 3 ?
O4 K5 V3 139.0(3) 6 3 ?
N1 K5 V3 95.7(3) 6 3 ?
V3 K5 V3 58.87(11) . 3 ?
K4 K5 V5 93.0(4) . . ?
O7 K5 V5 28.25(12) 3 . ?
K5 K5 V5 115.6(3) 7_545 . ?
O13 K5 V5 116.2(3) 5_655 . ?
O6 K5 V5 63.2(2) . . ?
O6 K5 V5 63.1(2) 3 . ?
O4 K5 V5 120.8(3) 6 . ?
N1 K5 V5 73.8(3) 6 . ?
V3 K5 V5 44.88(9) . . ?
V3 K5 V5 44.76(9) 3 . ?
K4 K5 K4 91.1(4) . 7_545 ?
O7 K5 K4 76.3(2) 3 7_545 ?
K5 K5 K4 25.2(2) 7_545 7_545 ?
O13 K5 K4 125.1(3) 5_655 7_545 ?
O6 K5 K4 52.2(2) . 7_545 ?
O6 K5 K4 99.9(2) 3 7_545 ?
O4 K5 K4 132.5(3) 6 7_545 ?
N1 K5 K4 169.3(3) 6 7_545 ?
V3 K5 K4 57.6(2) . 7_545 ?
V3 K5 K4 86.5(2) 3 7_545 ?
V5 K5 K4 100.9(2) . 7_545 ?
K1 O13 K5 97.5(2) . 5_645 ?
K1 O13 K4 93.0(2) . 7_545 ?
K5 O13 K4 82.5(2) 5_645 7_545 ?
K3 O14 K3 103.7(4) . 3 ?
K3 O14 K2 155.6(5) . 9_655 ?
K3 O14 K2 53.2(2) 3 9_655 ?
K3 O16 K2 167.3(6) . . ?
K3 O16 K2 50.4(4) . 12 ?
K2 O16 K2 120.8(4) . 12 ?
N2 N1 K4 93.4(16) . 8 ?
N2 N1 K5 133.0(17) . 6_455 ?
K4 N1 K5 81.0(4) 8 6_455 ?
N1 N2 K4 69.3(15) . 8 ?

loop_
_geom_bond_atom_site_label_1
_geom_bond_atom_site_label_2
_geom_bond_distance
_geom_bond_site_symmetry_2
_geom_bond_publ_flag
V1 O11 1.631(5) . ?
V1 O3 1.938(4) 3 ?
V1 O2 1.943(4) . ?
V1 O5 1.947(4) 3 ?
V1 O1 1.960(4) . ?
V1 V2 2.857(2) 3 ?
V1 V2 2.983(2) . ?
V1 V3 2.987(2) . ?
V1 K2 3.764(6) 2_545 ?
V1 K4 3.942(8) 7_545 ?
V2 O4 1.630(5) . ?
V2 O5 1.924(4) . ?
V2 O3 1.930(4) . ?
V2 O1 1.933(4) . ?
V2 O2 1.954(4) . ?
V2 V1 2.857(2) 4 ?
V2 V4 2.975(2) . ?
V2 K4 3.634(6) 6_455 ?
V2 K2 3.650(5) 2_545 ?
V2 K5 3.942(8) 6_455 ?
V3 O6 1.629(5) . ?
V3 O7 1.940(4) . ?
V3 O5 1.955(4) 3 ?
V3 O1 1.956(4) . ?
V3 O7 1.961(4) 3 ?
V3 V5 2.922(2) . ?
V3 K4 3.711(7) 7_545 ?
V3 K5 3.761(7) . ?
V3 K5 3.783(8) 4 ?
V3 K4 3.957(7) . ?
V4 O9 1.617(5) . ?
V4 O10 1.923(4) . ?
V4 O10 1.939(4) 4 ?
V4 O3 1.949(4) . ?
V4 O2 1.954(4) . ?
V4 V6 2.8983(15) . ?
V4 K3 3.703(6) 4 ?
V4 K2 3.829(5) 2_545 ?
V4 K3 4.023(6) . ?
V5 O8 1.651(10) . ?
V5 O7 1.938(4) . ?
V5 O7 1.938(4) 2 ?
V5 O7 1.938(4) 4 ?
V5 O7 1.938(4) 3 ?
V5 V3 2.922(2) 4 ?
V5 V3 2.922(2) 2 ?
V5 V3 2.922(2) 3 ?
V5 K5 3.887(8) 3 ?
V5 K5 3.887(8) 4 ?
V5 K5 3.887(8) 2 ?
V6 O12 1.666(10) . ?
V6 O10 1.947(5) 4 ?
V6 O10 1.947(5) 3 ?
V6 O10 1.947(5) 2 ?
V6 O10 1.947(5) . ?
V6 V4 2.8983(15) 2 ?
V6 V4 2.8983(15) 4 ?
V6 V4 2.8983(15) 3 ?
V6 K3 3.621(6) 4 ?
V6 K3 3.621(6) . ?
V6 K3 3.621(6) 2 ?
O2 K2 2.803(6) 2_545 ?
O3 V1 1.938(4) 4 ?
O4 K4 3.112(8) 6_455 ?
O4 K2 3.157(8) 2_545 ?
O4 K5 3.351(9) 6_455 ?
O5 V1 1.947(4) 4 ?
O5 V3 1.955(4) 4 ?
O5 K4 2.774(8) 6_455 ?
O6 K4 2.839(8) . ?
O6 K1 2.997(5) . ?
O6 K4 3.222(9) 7_545 ?
O6 K5 3.259(9) . ?
O6 K5 3.280(9) 4 ?
O7 V3 1.961(4) 4 ?
O7 K5 2.815(9) 4 ?
O9 K3 2.985(8) 12 ?
O9 K3 3.099(8) 4 ?
O9 K2 3.329(7) 2_545 ?
O10 V4 1.939(4) 3 ?
O10 K3 2.884(7) . ?
O11 K2 2.755(7) . ?
O11 K2 3.352(8) 2_545 ?
O12 K3 3.100(6) 4 ?
O12 K3 3.100(6) 2 ?
O12 K3 3.100(6) . ?
O12 K3 3.100(6) 3 ?
K1 O13 2.802(5) 7_545 ?
K1 O13 2.802(5) 2_545 ?
K1 O13 2.802(5) . ?
K1 O13 2.802(5) 8 ?
K1 O6 2.997(5) 8 ?
K1 O6 2.997(5) 2_545 ?
K1 O6 2.997(5) 7_545 ?
K1 K4 4.268(9) . ?
K1 K4 4.268(9) 8 ?
K1 K4 4.268(9) 2_545 ?
K1 K4 4.268(9) 7_545 ?
K2 K3 2.596(8) 11_655 ?
K2 O2 2.803(6) 2_545 ?
K2 O14 2.996(13) 9_655 ?
K2 O4 3.157(8) 2_545 ?
K2 O16 3.25(2) . ?
K2 O9 3.329(7) 2_545 ?
K2 O11 3.352(8) 2_545 ?
K2 O16 3.34(2) 11_655 ?
K2 K2 3.38(2) 2_545 ?
K2 V2 3.650(5) 2_545 ?
K2 V1 3.764(6) 2_545 ?
K3 O16 2.46(2) . ?
K3 O15 2.51(2) . ?
K3 K2 2.596(8) 12 ?
K3 O14 2.772(15) . ?
K3 O14 2.789(11) 4 ?
K3 O9 2.985(8) 11_655 ?
K3 O9 3.099(8) 3 ?
K3 V4 3.703(6) 3 ?
K4 K5 1.778(12) . ?
K4 N1 2.74(2) 8 ?
K4 O5 2.774(8) 6 ?
K4 N2 2.92(2) 8 ?
K4 O13 3.076(12) 7_545 ?
K4 O4 3.112(8) 6 ?
K4 O6 3.222(9) 7_545 ?
K4 V2 3.634(6) 6 ?
K4 V3 3.711(7) 7_545 ?
K4 K5 3.939(11) 7_545 ?
K4 V1 3.942(8) 7_545 ?
K5 O7 2.815(9) 3 ?
K5 K5 2.97(2) 7_545 ?
K5 O13 2.996(9) 5_655 ?
K5 O6 3.280(9) 3 ?
K5 O4 3.351(9) 6 ?
K5 N1 3.38(2) 6 ?
K5 V3 3.783(8) 3 ?
K5 K4 3.939(11) 7_545 ?
O13 K5 2.996(9) 5_645 ?
O13 K4 3.076(12) 7_545 ?
O14 K3 2.789(11) 3 ?
O14 K2 2.996(13) 9_655 ?
O16 K2 3.34(2) 12 ?
N1 N2 0.87(2) . ?
N1 K4 2.74(2) 8 ?
N1 K5 3.38(2) 6_455 ?
N2 K4 2.92(2) 8 ?
